data_2223500
loop_
_publ_author_name
'Ashiq, Uzma'
'Jamal, Rifat Ara'
'Arshad, Muhammad Nadeem'
'Maqsood, Zahida Tasneem'
'Khan, Islam Ullah'

_publ_section_title
;
 2-Methoxybenzohydrazide
;
_journal_coeditor_code NG2643
_journal_issue 10
_journal_name_full 'Acta Crystallographica Section E'
_journal_page_first o2542
_journal_paper_doi 10.1107/S1600536809038227
_journal_volume 65
_journal_year 2009
_chemical_formula_iupac 'C8 H10 N2 O2'
_chemical_formula_moiety 'C8 H10 N2 O2'
_chemical_formula_sum 'C8 H10 N2 O2'
_chemical_formula_weight 166.18
_chemical_name_systematic
;
2-Methoxybenzohydrazide
;
_space_group_IT_number 14
_symmetry_cell_setting monoclinic
_symmetry_space_group_name_Hall '-P 2ybc'
_symmetry_space_group_name_H-M 'P 1 21/c 1'
_atom_sites_solution_hydrogens geom
_atom_sites_solution_primary direct
_atom_sites_solution_secondary difmap
_audit_creation_method SHELXL-97
_cell_angle_alpha 90.00
_cell_angle_beta 95.563(3)
_cell_angle_gamma 90.00
_cell_formula_units_Z 8
_cell_length_a 7.6486(5)
_cell_length_b 10.7123(7)
_cell_length_c 20.4781(13)
_cell_measurement_reflns_used 2389
_cell_measurement_temperature 296(2)
_cell_measurement_theta_max 22.74
_cell_measurement_theta_min 2.68
_cell_volume 1669.95(19)
_computing_cell_refinement 'SAINT (Bruker, 2007)'
_computing_data_collection 'APEX2 (Bruker, 2007)'
_computing_data_reduction 'SAINT (Bruker, 2007)'
_computing_molecular_graphics 'ORTEP-3 for Windows (Farrugia, 1997)'
_computing_publication_material 'SHELXL97 (Sheldrick, 2008)'
_computing_structure_refinement 'SHELXL97 (Sheldrick, 2008)'
_computing_structure_solution 'SHELXS97 (Sheldrick, 2008)'
_diffrn_ambient_temperature 296(2)
_diffrn_measured_fraction_theta_full 1.000
_diffrn_measured_fraction_theta_max 1.000
_diffrn_measurement_device_type 'Bruker Kappa APEXII CCD'
_diffrn_measurement_method \w
_diffrn_radiation_monochromator graphite
_diffrn_radiation_source 'fine-focus sealed tube'
_diffrn_radiation_type MoK\a
_diffrn_radiation_wavelength 0.71073
_diffrn_reflns_av_R_equivalents 0.0448
_diffrn_reflns_av_sigmaI/netI 0.0446
_diffrn_reflns_limit_h_max 9
_diffrn_reflns_limit_h_min -9
_diffrn_reflns_limit_k_max 12
_diffrn_reflns_limit_k_min -12
_diffrn_reflns_limit_l_max 24
_diffrn_reflns_limit_l_min -24
_diffrn_reflns_number 15129
_diffrn_reflns_theta_full 24.99
_diffrn_reflns_theta_max 24.99
_diffrn_reflns_theta_min 2.00
_exptl_absorpt_coefficient_mu 0.097
_exptl_absorpt_correction_type none
_exptl_crystal_colour colourless
_exptl_crystal_density_diffrn 1.322
_exptl_crystal_density_method 'not measured'
_exptl_crystal_description needle
_exptl_crystal_F_000 704
_exptl_crystal_size_max 0.22
_exptl_crystal_size_mid 0.19
_exptl_crystal_size_min 0.11
_refine_diff_density_max 0.122
_refine_diff_density_min -0.162
_refine_ls_extinction_method none
_refine_ls_goodness_of_fit_ref 1.019
_refine_ls_hydrogen_treatment mixed
_refine_ls_matrix_type full
_refine_ls_number_parameters 237
_refine_ls_number_reflns 2938
_refine_ls_number_restraints 0
_refine_ls_restrained_S_all 1.019
_refine_ls_R_factor_all 0.0924
_refine_ls_R_factor_gt 0.0407
_refine_ls_shift/su_max 0.000
_refine_ls_shift/su_mean 0.000
_refine_ls_structure_factor_coef Fsqd
_refine_ls_weighting_details 'calc w=1/[\s^2^(Fo^2^)+(0.0442P)^2^+0.2288P] where P=(Fo^2^+2Fc^2^)/3'
_refine_ls_weighting_scheme calc
_refine_ls_wR_factor_gt 0.0881
_refine_ls_wR_factor_ref 0.1102
_reflns_number_gt 1695
_reflns_number_total 2938
_reflns_threshold_expression I>2\s(I)
_cod_data_source_file ng2643.cif
_cod_data_source_block I
_cod_depositor_comments
;
The following automatic conversions were performed:
'_symmetry_cell_setting' value 'Monoclinic' changed to 'monoclinic'
according to '/home/saulius/struct/CIF-dictionaries/cif_core.dic'
dictionary named 'cif_core.dic' version 2.4.1 from
2010-06-29.

'_exptl_absorpt_correction_type' value 'None' changed to
'none' according to '/home/saulius/struct/CIF-dictionaries/cif_core.dic'
dictionary named 'cif_core.dic' version 2.4.1 from 2010-06-29.

Automatic conversion script
Id: cif_fix_enum 1527 2010-12-29 10:47:43Z saulius 

The following automatic conversions were performed:

'_symmetry_cell_setting' value 'Monoclinic' changed to 'monoclinic'
according to /home/saulius/struct/CIF-dictionaries/cif_core.dic
dictionary named 'cif_core.dic' version 2.4.1 from
2010-06-29.

'_exptl_absorpt_correction_type' value 'None' changed to
'none' according to
/home/saulius/struct/CIF-dictionaries/cif_core.dic dictionary named
'cif_core.dic' version 2.4.1 from 2010-06-29.

Automatic conversion script
Id: cif_fix_values 1715 2011-07-08 13:25:40Z adriana 
;
_cod_original_sg_symbol_H-M 'P 21/c'
_cod_database_code 2223500
_cod_database_fobs_code 2223500

loop_
_symmetry_equiv_pos_as_xyz
'x, y, z'
'-x, y+1/2, -z+1/2'
'-x, -y, -z'
'x, -y-1/2, z-1/2'

loop_
_atom_site_type_symbol
_atom_site_label
_atom_site_fract_x
_atom_site_fract_y
_atom_site_fract_z
_atom_site_U_iso_or_equiv
_atom_site_adp_type
_atom_site_calc_flag
_atom_site_refinement_flags
_atom_site_occupancy
_atom_site_disorder_assembly
_atom_site_disorder_group
O O1 0.1822(2) 0.26307(16) 0.04342(10) 0.0827(6) Uani d . 1 . .
O O2 0.6697(2) 0.39866(15) 0.11303(8) 0.0656(5) Uani d . 1 . .
N N2 0.4302(3) 0.0831(2) 0.06058(12) 0.0615(6) Uani d . 1 . .
N N1 0.4586(2) 0.21149(17) 0.07266(9) 0.0525(5) Uani d . 1 . .
H H1N 0.569(3) 0.235(2) 0.0811(11) 0.063 Uiso d . 1 . .
H H21N 0.335(3) 0.066(2) 0.0792(11) 0.063 Uiso d . 1 . .
H H22N 0.400(3) 0.081(2) 0.0191(12) 0.063 Uiso d . 1 . .
C C1 0.3759(3) 0.43070(19) 0.07062(10) 0.0437(5) Uani d . 1 . .
C C2 0.2404(3) 0.5132(2) 0.05221(12) 0.0618(7) Uani d . 1 . .
H H2 0.1317 0.4815 0.0359 0.074 Uiso calc R 1 . .
C C3 0.2614(5) 0.6394(3) 0.05727(14) 0.0803(9) Uani d . 1 . .
H H3 0.1683 0.6925 0.0442 0.096 Uiso calc R 1 . .
C C4 0.4197(5) 0.6872(3) 0.08160(14) 0.0802(9) Uani d . 1 . .
H H4 0.4341 0.7732 0.0853 0.096 Uiso calc R 1 . .
C C5 0.5589(4) 0.6088(2) 0.10075(12) 0.0669(7) Uani d . 1 . .
H H5 0.6664 0.6419 0.1174 0.080 Uiso calc R 1 . .
C C6 0.5379(3) 0.4812(2) 0.09505(10) 0.0486(6) Uani d . 1 . .
C C7 0.3323(3) 0.2961(2) 0.06103(10) 0.0462(6) Uani d . 1 . .
C C8 0.8411(3) 0.4463(3) 0.13126(16) 0.0977(10) Uani d . 1 . .
H H8A 0.8430 0.4878 0.1729 0.147 Uiso calc R 1 . .
H H8B 0.8720 0.5045 0.0986 0.147 Uiso calc R 1 . .
H H8C 0.9239 0.3787 0.1346 0.147 Uiso calc R 1 . .
O O3 1.10200(18) 0.94743(13) 0.10222(7) 0.0552(4) Uani d . 1 . .
O O4 0.64141(19) 0.94752(16) 0.19111(7) 0.0652(5) Uani d . 1 . .
N N3 0.8244(2) 1.01543(17) 0.09341(9) 0.0471(5) Uani d . 1 . .
H H3N 0.720(3) 1.012(2) 0.1063(10) 0.057 Uiso d . 1 . .
N N4 0.8484(3) 1.1070(2) 0.04533(11) 0.0558(5) Uani d . 1 . .
H H41N 0.862(3) 1.062(2) 0.0055(12) 0.067 Uiso d . 1 . .
H H42N 0.950(3) 1.140(2) 0.0583(11) 0.067 Uiso d . 1 . .
C C9 0.9165(3) 0.85915(19) 0.17588(10) 0.0406(5) Uani d . 1 . .
C C10 1.0450(3) 0.7726(2) 0.19540(11) 0.0572(6) Uani d . 1 . .
H H10 1.1445 0.7682 0.1728 0.069 Uiso calc R 1 . .
C C11 1.0305(4) 0.6926(2) 0.24713(13) 0.0740(8) Uani d . 1 . .
H H11 1.1178 0.6341 0.2587 0.089 Uiso calc R 1 . .
C C12 0.8864(4) 0.7004(3) 0.28123(13) 0.0738(8) Uani d . 1 . .
H H12 0.8768 0.6476 0.3168 0.089 Uiso calc R 1 . .
C C13 0.7564(3) 0.7843(2) 0.26394(11) 0.0615(7) Uani d . 1 . .
H H13 0.6591 0.7886 0.2878 0.074 Uiso calc R 1 . .
C C14 0.7681(3) 0.8634(2) 0.21101(10) 0.0459(5) Uani d . 1 . .
C C15 0.9534(3) 0.94351(18) 0.12070(10) 0.0400(5) Uani d . 1 . .
C C16 0.4932(4) 0.9605(4) 0.22740(15) 0.1152(13) Uani d . 1 . .
H H16A 0.4315 0.8825 0.2275 0.173 Uiso calc R 1 . .
H H16B 0.4164 1.0236 0.2075 0.173 Uiso calc R 1 . .
H H16C 0.5316 0.9842 0.2717 0.173 Uiso calc R 1 . .

loop_
_atom_site_aniso_label
_atom_site_aniso_U_11
_atom_site_aniso_U_22
_atom_site_aniso_U_33
_atom_site_aniso_U_12
_atom_site_aniso_U_13
_atom_site_aniso_U_23
O1 0.0401(10) 0.0727(12) 0.1326(16) -0.0064(9) -0.0057(10) 0.0055(11)
O2 0.0463(10) 0.0639(11) 0.0838(12) -0.0039(8) -0.0079(8) -0.0035(9)
N2 0.0550(13) 0.0518(14) 0.0805(15) -0.0044(10) 0.0207(12) -0.0025(12)
N1 0.0415(11) 0.0404(12) 0.0756(14) -0.0010(10) 0.0055(10) -0.0032(10)
C1 0.0458(13) 0.0462(14) 0.0409(12) 0.0049(11) 0.0136(10) 0.0060(10)
C2 0.0587(15) 0.0638(18) 0.0644(16) 0.0143(13) 0.0142(12) 0.0144(13)
C3 0.100(2) 0.061(2) 0.083(2) 0.0307(18) 0.0275(18) 0.0185(16)
C4 0.123(3) 0.0454(17) 0.079(2) 0.0049(19) 0.045(2) 0.0001(15)
C5 0.086(2) 0.0551(17) 0.0623(17) -0.0126(15) 0.0217(14) -0.0100(13)
C6 0.0554(14) 0.0487(15) 0.0436(13) 0.0014(12) 0.0136(11) 0.0008(11)
C7 0.0389(13) 0.0556(15) 0.0452(13) 0.0005(12) 0.0104(10) 0.0047(11)
C8 0.0504(16) 0.114(3) 0.124(3) -0.0211(16) -0.0132(16) -0.007(2)
O3 0.0440(9) 0.0614(10) 0.0626(10) 0.0031(7) 0.0167(7) 0.0124(8)
O4 0.0523(10) 0.0894(13) 0.0575(10) 0.0187(9) 0.0243(8) 0.0182(9)
N3 0.0421(11) 0.0499(12) 0.0506(11) 0.0010(9) 0.0107(9) 0.0135(9)
N4 0.0528(12) 0.0576(14) 0.0571(13) -0.0035(10) 0.0063(10) 0.0184(11)
C9 0.0446(12) 0.0366(12) 0.0410(12) -0.0033(10) 0.0069(10) -0.0014(10)
C10 0.0569(15) 0.0503(15) 0.0657(16) 0.0051(12) 0.0131(12) 0.0071(13)
C11 0.081(2) 0.0605(17) 0.0807(19) 0.0116(14) 0.0108(16) 0.0273(15)
C12 0.089(2) 0.0649(18) 0.0679(18) -0.0072(16) 0.0074(16) 0.0266(15)
C13 0.0641(17) 0.0711(18) 0.0512(15) -0.0101(14) 0.0149(12) 0.0114(13)
C14 0.0463(13) 0.0507(14) 0.0406(13) -0.0027(11) 0.0039(10) 0.0005(11)
C15 0.0416(12) 0.0389(12) 0.0401(12) -0.0015(10) 0.0079(10) -0.0031(10)
C16 0.078(2) 0.184(4) 0.093(2) 0.051(2) 0.0534(18) 0.039(2)

loop_
_atom_type_symbol
_atom_type_description
_atom_type_scat_dispersion_real
_atom_type_scat_dispersion_imag
_atom_type_scat_source
C C 0.0033 0.0016 'International Tables Vol C Tables 4.2.6.8 and 6.1.1.4'
H H 0.0000 0.0000 'International Tables Vol C Tables 4.2.6.8 and 6.1.1.4'
N N 0.0061 0.0033 'International Tables Vol C Tables 4.2.6.8 and 6.1.1.4'
O O 0.0106 0.0060 'International Tables Vol C Tables 4.2.6.8 and 6.1.1.4'

loop_
_geom_angle_atom_site_label_1
_geom_angle_atom_site_label_2
_geom_angle_atom_site_label_3
_geom_angle_site_symmetry_1
_geom_angle_site_symmetry_3
_geom_angle
_geom_angle_publ_flag
C6 O2 C8 . . 118.5(2) ?
N1 N2 H21N . . 104.3(15) ?
N1 N2 H22N . . 102.9(16) ?
H21N N2 H22N . . 105(2) ?
C7 N1 N2 . . 122.49(19) ?
C7 N1 H1N . . 120.3(15) ?
N2 N1 H1N . . 116.3(15) ?
C2 C1 C6 . . 117.6(2) ?
C2 C1 C7 . . 115.5(2) ?
C6 C1 C7 . . 126.91(19) ?
C3 C2 C1 . . 122.1(3) ?
C3 C2 H2 . . 118.9 ?
C1 C2 H2 . . 118.9 ?
C2 C3 C4 . . 119.6(3) ?
C2 C3 H3 . . 120.2 ?
C4 C3 H3 . . 120.2 ?
C3 C4 C5 . . 120.4(3) ?
C3 C4 H4 . . 119.8 ?
C5 C4 H4 . . 119.8 ?
C6 C5 C4 . . 119.9(3) ?
C6 C5 H5 . . 120.1 ?
C4 C5 H5 . . 120.1 ?
O2 C6 C5 . . 122.8(2) ?
O2 C6 C1 . . 116.9(2) ?
C5 C6 C1 . . 120.3(2) ?
O1 C7 N1 . . 120.0(2) ?
O1 C7 C1 . . 120.8(2) ?
N1 C7 C1 . . 119.20(19) ?
O2 C8 H8A . . 109.5 ?
O2 C8 H8B . . 109.5 ?
H8A C8 H8B . . 109.5 ?
O2 C8 H8C . . 109.5 ?
H8A C8 H8C . . 109.5 ?
H8B C8 H8C . . 109.5 ?
C14 O4 C16 . . 119.39(19) ?
C15 N3 N4 . . 123.54(18) ?
C15 N3 H3N . . 120.8(14) ?
N4 N3 H3N . . 115.5(15) ?
N3 N4 H41N . . 105.8(14) ?
N3 N4 H42N . . 104.1(15) ?
H41N N4 H42N . . 107(2) ?
C10 C9 C14 . . 117.5(2) ?
C10 C9 C15 . . 116.33(18) ?
C14 C9 C15 . . 126.12(19) ?
C11 C10 C9 . . 122.2(2) ?
C11 C10 H10 . . 118.9 ?
C9 C10 H10 . . 118.9 ?
C12 C11 C10 . . 119.1(2) ?
C12 C11 H11 . . 120.4 ?
C10 C11 H11 . . 120.4 ?
C13 C12 C11 . . 120.9(2) ?
C13 C12 H12 . . 119.6 ?
C11 C12 H12 . . 119.6 ?
C12 C13 C14 . . 120.4(2) ?
C12 C13 H13 . . 119.8 ?
C14 C13 H13 . . 119.8 ?
O4 C14 C13 . . 122.9(2) ?
O4 C14 C9 . . 117.24(18) ?
C13 C14 C9 . . 119.9(2) ?
O3 C15 N3 . . 121.28(19) ?
O3 C15 C9 . . 119.98(19) ?
N3 C15 C9 . . 118.72(17) ?
O4 C16 H16A . . 109.5 ?
O4 C16 H16B . . 109.5 ?
H16A C16 H16B . . 109.5 ?
O4 C16 H16C . . 109.5 ?
H16A C16 H16C . . 109.5 ?
H16B C16 H16C . . 109.5 ?

loop_
_geom_bond_atom_site_label_1
_geom_bond_atom_site_label_2
_geom_bond_site_symmetry_2
_geom_bond_distance
_geom_bond_publ_flag
O1 C7 . 1.222(2) ?
O2 C6 . 1.364(3) ?
O2 C8 . 1.423(3) ?
N2 N1 . 1.410(3) ?
N2 H21N . 0.88(2) ?
N2 H22N . 0.86(2) ?
N1 C7 . 1.329(3) ?
N1 H1N . 0.88(2) ?
C1 C2 . 1.386(3) ?
C1 C6 . 1.399(3) ?
C1 C7 . 1.488(3) ?
C2 C3 . 1.364(4) ?
C2 H2 . 0.9300 ?
C3 C4 . 1.364(4) ?
C3 H3 . 0.9300 ?
C4 C5 . 1.383(4) ?
C4 H4 . 0.9300 ?
C5 C6 . 1.380(3) ?
C5 H5 . 0.9300 ?
C8 H8A . 0.9600 ?
C8 H8B . 0.9600 ?
C8 H8C . 0.9600 ?
O3 C15 . 1.233(2) ?
O4 C14 . 1.356(2) ?
O4 C16 . 1.421(3) ?
N3 C15 . 1.331(3) ?
N3 N4 . 1.414(2) ?
N3 H3N . 0.87(2) ?
N4 H41N . 0.96(2) ?
N4 H42N . 0.87(2) ?
C9 C10 . 1.382(3) ?
C9 C14 . 1.403(3) ?
C9 C15 . 1.495(3) ?
C10 C11 . 1.375(3) ?
C10 H10 . 0.9300 ?
C11 C12 . 1.363(3) ?
C11 H11 . 0.9300 ?
C12 C13 . 1.362(3) ?
C12 H12 . 0.9300 ?
C13 C14 . 1.385(3) ?
C13 H13 . 0.9300 ?
C16 H16A . 0.9600 ?
C16 H16B . 0.9600 ?
C16 H16C . 0.9600 ?

loop_
_geom_hbond_atom_site_label_D
_geom_hbond_atom_site_label_H
_geom_hbond_atom_site_label_A
_geom_hbond_site_symmetry_A
_geom_hbond_distance_DH
_geom_hbond_distance_HA
_geom_hbond_distance_DA
_geom_hbond_angle_DHA
N2 H21N O3 1_445 0.88(2) 2.27(2) 3.091(3) 155(2)
N3 H3N N2 1_565 0.87(2) 2.44(2) 3.111(3) 134.2(18)
N4 H41N O3 3_775 0.96(2) 2.25(3) 3.136(3) 152.3(19)
N4 H42N O1 1_665 0.87(2) 2.26(2) 3.055(3) 153(2)
N1 H1N O2 . 0.89(2) 1.98(2) 2.655(2) 130.8(17)
N3 H3N O4 . 0.86(2) 2.01(2) 2.653(2) 129.9(19)

loop_
_geom_torsion_atom_site_label_1
_geom_torsion_atom_site_label_2
_geom_torsion_atom_site_label_3
_geom_torsion_atom_site_label_4
_geom_torsion_site_symmetry_1
_geom_torsion_site_symmetry_2
_geom_torsion_site_symmetry_3
_geom_torsion_site_symmetry_4
_geom_torsion
_geom_torsion_publ_flag
C6 C1 C2 C3 . . . . 0.1(3) ?
C7 C1 C2 C3 . . . . -179.1(2) ?
C1 C2 C3 C4 . . . . -0.5(4) ?
C2 C3 C4 C5 . . . . 0.4(4) ?
C3 C4 C5 C6 . . . . 0.2(4) ?
C8 O2 C6 C5 . . . . -7.4(3) ?
C8 O2 C6 C1 . . . . 173.2(2) ?
C4 C5 C6 O2 . . . . -180.0(2) ?
C4 C5 C6 C1 . . . . -0.7(3) ?
C2 C1 C6 O2 . . . . 179.89(18) ?
C7 C1 C6 O2 . . . . -1.1(3) ?
C2 C1 C6 C5 . . . . 0.5(3) ?
C7 C1 C6 C5 . . . . 179.5(2) ?
N2 N1 C7 O1 . . . . 5.1(3) ?
N2 N1 C7 C1 . . . . -175.71(19) ?
C2 C1 C7 O1 . . . . -6.0(3) ?
C6 C1 C7 O1 . . . . 175.0(2) ?
C2 C1 C7 N1 . . . . 174.84(19) ?
C6 C1 C7 N1 . . . . -4.2(3) ?
C14 C9 C10 C11 . . . . 0.0(3) ?
C15 C9 C10 C11 . . . . 177.5(2) ?
C9 C10 C11 C12 . . . . -1.3(4) ?
C10 C11 C12 C13 . . . . 1.2(4) ?
C11 C12 C13 C14 . . . . 0.2(4) ?
C16 O4 C14 C13 . . . . 3.1(3) ?
C16 O4 C14 C9 . . . . -176.4(2) ?
C12 C13 C14 O4 . . . . 179.1(2) ?
C12 C13 C14 C9 . . . . -1.5(3) ?
C10 C9 C14 O4 . . . . -179.18(19) ?
C15 C9 C14 O4 . . . . 3.7(3) ?
C10 C9 C14 C13 . . . . 1.3(3) ?
C15 C9 C14 C13 . . . . -175.8(2) ?
N4 N3 C15 O3 . . . . -4.7(3) ?
N4 N3 C15 C9 . . . . 173.79(19) ?
C10 C9 C15 O3 . . . . -11.5(3) ?
C14 C9 C15 O3 . . . . 165.7(2) ?
C10 C9 C15 N3 . . . . 169.98(19) ?
C14 C9 C15 N3 . . . . -12.8(3) ?
